data_7033339
loop_
_publ_author_name
'Manna, Paulami'
'Tripuramallu, Bharat Kumar'
'Bommakanti, Suresh'
'Das, Samar K.'

_publ_section_title
;
 Synthesis, characterization and magnetism of metal-organic compounds:
 role of the positions of the coordinating groups of a meso-flexible
 ligand in placing anisotropy to exhibit spin-canting behaviour.
;
_journal_issue 6
_journal_name_full 'Dalton transactions (Cambridge, England : 2003)'
_journal_page_first 2852
_journal_page_last 2864
_journal_paper_doi 10.1039/c4dt03468f
_journal_volume 44
_journal_year 2015
_chemical_formula_moiety 'C53 H38 Co2 N8 O14'
_chemical_formula_sum 'C53 H38 Co2 N8 O14'
_chemical_formula_weight 1128.77
_chemical_name_systematic
; 
 ? 
;
_space_group_IT_number 2
_symmetry_cell_setting triclinic
_symmetry_space_group_name_Hall '-P 1'
_symmetry_space_group_name_H-M 'P -1'
_atom_sites_solution_hydrogens geom
_atom_sites_solution_primary direct
_atom_sites_solution_secondary difmap
_audit_creation_method SHELXL-97
_audit_update_record
;
2014-07-28 deposited with the CCDC.
2014-12-05 downloaded from the CCDC.
;
_cell_angle_alpha 70.053(3)
_cell_angle_beta 79.573(3)
_cell_angle_gamma 86.827(3)
_cell_formula_units_Z 2
_cell_length_a 10.0917(19)
_cell_length_b 15.319(3)
_cell_length_c 17.538(3)
_cell_measurement_reflns_used 7995
_cell_measurement_temperature 298(2)
_cell_measurement_theta_max 26.42
_cell_measurement_theta_min 1.25
_cell_volume 2506.5(8)
_computing_cell_refinement 'Bruker SMART'
_computing_data_collection 'Bruker SMART'
_computing_data_reduction 'Bruker SAINT'
_computing_molecular_graphics 'Bruker SHELXTL'
_computing_publication_material 'Bruker SHELXTL'
_computing_structure_refinement 'SHELXL-97 (Sheldrick, 1997)'
_computing_structure_solution 'SHELXS-97 (Sheldrick, 1990)'
_diffrn_ambient_temperature 298(2)
_diffrn_measured_fraction_theta_full 0.986
_diffrn_measured_fraction_theta_max 0.986
_diffrn_measurement_device_type 'CCD area detector'
_diffrn_measurement_method 'phi and omega scans'
_diffrn_radiation_monochromator graphite
_diffrn_radiation_source 'fine-focus sealed tube'
_diffrn_radiation_type MoK\a
_diffrn_radiation_wavelength 0.71073
_diffrn_reflns_av_R_equivalents 0.0384
_diffrn_reflns_av_sigmaI/netI 0.0492
_diffrn_reflns_limit_h_max 12
_diffrn_reflns_limit_h_min -12
_diffrn_reflns_limit_k_max 19
_diffrn_reflns_limit_k_min -19
_diffrn_reflns_limit_l_max 21
_diffrn_reflns_limit_l_min -21
_diffrn_reflns_number 26664
_diffrn_reflns_theta_full 26.42
_diffrn_reflns_theta_max 26.42
_diffrn_reflns_theta_min 1.25
_exptl_absorpt_coefficient_mu 0.739
_exptl_absorpt_correction_T_max 0.9165
_exptl_absorpt_correction_T_min 0.8662
_exptl_absorpt_correction_type multi-scan
_exptl_crystal_colour blue
_exptl_crystal_density_diffrn 1.496
_exptl_crystal_density_method 'not measured'
_exptl_crystal_description neddle
_exptl_crystal_F_000 1156
_exptl_crystal_size_max 0.20
_exptl_crystal_size_mid 0.16
_exptl_crystal_size_min 0.12
_refine_diff_density_max 1.661
_refine_diff_density_min -0.579
_refine_diff_density_rms 0.109
_refine_ls_extinction_method none
_refine_ls_goodness_of_fit_ref 1.194
_refine_ls_hydrogen_treatment mixed
_refine_ls_matrix_type full
_refine_ls_number_parameters 706
_refine_ls_number_reflns 10171
_refine_ls_number_restraints 0
_refine_ls_restrained_S_all 1.194
_refine_ls_R_factor_all 0.1001
_refine_ls_R_factor_gt 0.0922
_refine_ls_shift/su_max 0.001
_refine_ls_shift/su_mean 0.000
_refine_ls_structure_factor_coef Fsqd
_refine_ls_weighting_details 'calc w=1/[\s^2^(Fo^2^)+(0.0592P)^2^+13.2842P] where P=(Fo^2^+2Fc^2^)/3'
_refine_ls_weighting_scheme calc
_refine_ls_wR_factor_gt 0.2145
_refine_ls_wR_factor_ref 0.2187
_reflns_number_gt 9171
_reflns_number_total 10171
_reflns_threshold_expression >2sigma(I)
_cod_data_source_file c4dt03468f2.cif
_cod_data_source_block Compound-3
_cod_depositor_comments
;
The following automatic conversions were performed:

'_symmetry_cell_setting' value 'Triclinic' changed to 'triclinic'
according to
/usr/data/users/saulius/crontab/automatic-downloads/rss-feeds/RSC/lib/dictionaries/cif_core.dic
dictionary named 'cif_core.dic' version 2.4.2 from 2011-04-26.

Automatic conversion script
Id: cif_fix_values 2935 2014-11-11 08:27:57Z andrius 

 Adding full bibliography for 7033337--7033339.cif.
;
_cod_original_sg_symbol_H-M 'P-1   '
_cod_database_code 7033339

loop_
_symmetry_equiv_pos_as_xyz
'x, y, z'
'-x, -y, -z'

loop_
_atom_site_label
_atom_site_type_symbol
_atom_site_fract_x
_atom_site_fract_y
_atom_site_fract_z
_atom_site_U_iso_or_equiv
_atom_site_adp_type
_atom_site_occupancy
_atom_site_symmetry_multiplicity
_atom_site_calc_flag
_atom_site_refinement_flags
Co1 Co 0.44015(7) 1.19178(5) 0.22486(5) 0.02359(19) Uani 1 1 d .
Co2 Co 0.70199(7) 0.51413(5) 0.23121(5) 0.0274(2) Uani 1 1 d .
O13 O 0.1748(4) 0.7982(3) 0.3011(3) 0.0448(11) Uani 1 1 d .
O2 O 0.5652(4) 1.0632(3) 0.2489(3) 0.0373(10) Uani 1 1 d .
O3 O 0.2542(4) 1.1296(3) 0.2606(2) 0.0318(9) Uani 1 1 d .
O14 O -0.0485(4) 0.8515(3) 0.3201(3) 0.0379(10) Uani 1 1 d .
O7 O 0.5385(4) 0.5934(3) 0.2264(3) 0.0347(9) Uani 1 1 d .
O1 O 0.6510(4) 1.2035(3) 0.2073(3) 0.0370(10) Uani 1 1 d .
O5 O 0.3748(5) 1.3281(3) 0.1783(3) 0.0389(11) Uani 1 1 d .
O8 O 0.8252(4) 0.6065(3) 0.2427(3) 0.0392(10) Uani 1 1 d .
O6 O 0.4343(4) 0.4734(3) 0.2222(3) 0.0494(12) Uani 1 1 d .
N1 N 0.4263(5) 1.1907(3) 0.3499(3) 0.0296(10) Uani 1 1 d .
C18 C 0.1812(5) 0.5588(4) 0.2392(3) 0.0269(11) Uani 1 1 d .
N5 N 0.7524(5) 0.4742(3) 0.1295(3) 0.0334(11) Uani 1 1 d .
O9 O 0.9340(4) 0.4769(3) 0.2498(3) 0.0431(11) Uani 1 1 d .
O4 O 0.1323(5) 1.2521(3) 0.2011(3) 0.0497(13) Uani 1 1 d .
N3 N 0.4434(5) 1.1856(3) 0.1043(3) 0.0333(11) Uani 1 1 d .
N7 N 0.6529(5) 0.4192(3) 0.3478(3) 0.0324(11) Uani 1 1 d .
C32 C 0.9321(6) 0.5575(4) 0.2496(4) 0.0314(13) Uani 1 1 d .
N6 N 1.0064(5) 0.3335(4) 0.0534(4) 0.0404(13) Uani 1 1 d .
C21 C 0.4321(6) 0.5503(4) 0.2289(4) 0.0293(12) Uani 1 1 d .
C10 C 0.1486(5) 1.1668(4) 0.2359(4) 0.0306(12) Uani 1 1 d .
C17 C 0.3000(5) 0.5984(4) 0.2429(3) 0.0272(11) Uani 1 1 d .
N8 N 0.7785(6) 0.2005(4) 0.4785(3) 0.0422(13) Uani 1 1 d .
C29 C 0.8026(5) 1.0778(4) 0.2444(3) 0.0280(12) Uani 1 1 d .
C15 C 0.1713(6) 0.7195(4) 0.2798(4) 0.0340(13) Uani 1 1 d .
C28 C 0.6655(5) 1.1169(4) 0.2317(4) 0.0290(12) Uani 1 1 d .
C31 C 0.9093(5) 1.1373(4) 0.2315(4) 0.0288(12) Uani 1 1 d .
H31 H 0.8971 1.2013 0.2121 0.035 Uiso 1 1 calc R
C12 C 0.0538(5) 1.0054(4) 0.2757(4) 0.0297(12) Uani 1 1 d .
C4 C 0.3131(6) 1.2461(4) 0.4575(4) 0.0319(12) Uani 1 1 d .
C1 C 0.4888(6) 1.1277(4) 0.4052(4) 0.0378(14) Uani 1 1 d .
H1 H 0.5495 1.0875 0.3878 0.045 Uiso 1 1 calc R
C13 C -0.0540(5) 0.9466(4) 0.2898(4) 0.0293(12) Uani 1 1 d .
C14 C 0.0613(7) 0.8097(5) 0.3582(4) 0.0416(15) Uani 1 1 d .
H14A H 0.0333 0.7495 0.3983 0.050 Uiso 1 1 calc R
H14B H 0.0875 0.8477 0.3874 0.050 Uiso 1 1 calc R
C16 C 0.2949(5) 0.6780(4) 0.2626(4) 0.0312(13) Uani 1 1 d .
H16 H 0.3743 0.7047 0.2645 0.037 Uiso 1 1 calc R
C48 C 0.7193(6) 0.3395(4) 0.3722(4) 0.0352(13) Uani 1 1 d .
H48 H 0.7783 0.3223 0.3326 0.042 Uiso 1 1 calc R
C5 C 0.3411(6) 1.2489(4) 0.3760(4) 0.0329(13) Uani 1 1 d .
H5 H 0.2983 1.2936 0.3376 0.040 Uiso 1 1 calc R
C11 C 0.0343(5) 1.1011(4) 0.2479(3) 0.0271(12) Uani 1 1 d .
C19 C 0.0597(5) 0.6007(4) 0.2542(3) 0.0284(12) Uani 1 1 d .
C49 C 0.7048(6) 0.2804(4) 0.4542(4) 0.0355(13) Uani 1 1 d .
C36 C 0.8984(6) 0.3912(4) 0.0525(4) 0.0320(12) Uani 1 1 d .
C20 C 0.0528(6) 0.6809(4) 0.2740(4) 0.0327(13) Uani 1 1 d .
C2 C 0.4665(7) 1.1201(5) 0.4874(4) 0.0427(15) Uani 1 1 d .
H2 H 0.5118 1.0755 0.5243 0.051 Uiso 1 1 calc R
C51 C 0.9333(6) 0.0805(4) 0.4589(4) 0.0371(14) Uani 1 1 d .
N2 N 0.2224(6) 1.3058(4) 0.4829(3) 0.0424(13) Uani 1 1 d .
C37 C 0.8558(6) 0.4177(4) 0.1220(4) 0.0344(13) Uani 1 1 d .
H37 H 0.9026 0.3944 0.1657 0.041 Uiso 1 1 calc R
C26 C 0.3773(7) 1.1191(4) 0.0922(4) 0.0383(14) Uani 1 1 d .
H26 H 0.3307 1.0743 0.1382 0.046 Uiso 1 1 calc R
C33 C 0.6843(7) 0.5080(5) 0.0673(4) 0.0456(16) Uani 1 1 d .
H33 H 0.6114 0.5467 0.0722 0.055 Uiso 1 1 calc R
C30 C 0.8205(5) 0.9829(4) 0.2734(4) 0.0298(12) Uani 1 1 d .
H30 H 0.7487 0.9431 0.2821 0.036 Uiso 1 1 calc R
C3 C 0.3781(7) 1.1780(4) 0.5139(4) 0.0375(14) Uani 1 1 d .
H3 H 0.3610 1.1724 0.5693 0.045 Uiso 1 1 calc R
C45 C 0.5643(7) 0.4429(4) 0.4042(4) 0.0407(15) Uani 1 1 d .
H45 H 0.5159 0.4976 0.3877 0.049 Uiso 1 1 calc R
C46 C 0.5437(7) 0.3887(5) 0.4852(4) 0.0428(15) Uani 1 1 d .
H46 H 0.4811 0.4066 0.5229 0.051 Uiso 1 1 calc R
C7 C 0.0819(7) 1.4446(5) 0.4629(4) 0.0417(15) Uani 1 1 d .
C47 C 0.6143(7) 0.3081(4) 0.5116(4) 0.0392(14) Uani 1 1 d .
H47 H 0.6019 0.2722 0.5672 0.047 Uiso 1 1 calc R
C24 C 0.4463(10) 1.1808(6) -0.0525(5) 0.064(2) Uani 1 1 d .
H24 H 0.4481 1.1803 -0.1055 0.077 Uiso 1 1 calc R
C38 C 1.0650(7) 0.3039(5) -0.0147(4) 0.0456(16) Uani 1 1 d .
H38A H 1.1567 0.2844 -0.0084 0.055 Uiso 1 1 calc R
H38B H 1.0699 0.3572 -0.0649 0.055 Uiso 1 1 calc R
C25 C 0.3743(8) 1.1131(5) 0.0159(4) 0.0457(16) Uani 1 1 d .
C53 C 1.0569(7) 0.0847(5) 0.4795(5) 0.0488(17) Uani 1 1 d .
H53 H 1.0975 0.1424 0.4655 0.059 Uiso 1 1 calc R
C39 C 0.9926(7) 0.2260(4) -0.0254(4) 0.0369(14) Uani 1 1 d .
C44 C 0.8685(7) 0.1906(5) 0.0218(4) 0.0479(17) Uani 1 1 d .
H44 H 0.8280 0.2146 0.0623 0.057 Uiso 1 1 calc R
C35 C 0.8264(7) 0.4274(5) -0.0123(4) 0.0462(16) Uani 1 1 d .
H35 H 0.8499 0.4120 -0.0599 0.055 Uiso 1 1 calc R
C22 C 0.5100(7) 1.2491(5) 0.0394(4) 0.0464(16) Uani 1 1 d .
H22 H 0.5554 1.2961 0.0467 0.056 Uiso 1 1 calc R
N4 N 0.3059(7) 1.0430(5) 0.0059(4) 0.0600(18) Uani 1 1 d .
C50 C 0.8598(8) 0.1663(5) 0.4177(4) 0.0479(17) Uani 1 1 d .
H50A H 0.9242 0.2138 0.3816 0.057 Uiso 1 1 calc R
H50B H 0.8024 0.1526 0.3844 0.057 Uiso 1 1 calc R
C42 C 0.8625(8) 0.0835(5) -0.0514(5) 0.0486(17) Uani 1 1 d .
C43 C 0.8048(8) 0.1204(5) 0.0093(5) 0.0509(18) Uani 1 1 d .
H43 H 0.7224 0.0974 0.0418 0.061 Uiso 1 1 calc R
C40 C 1.0482(8) 0.1885(5) -0.0853(5) 0.0506(18) Uani 1 1 d .
H40 H 1.1302 0.2115 -0.1185 0.061 Uiso 1 1 calc R
C34 C 0.7200(8) 0.4864(5) -0.0051(5) 0.0520(18) Uani 1 1 d .
H34 H 0.6722 0.5118 -0.0481 0.062 Uiso 1 1 calc R
C6 C 0.1709(9) 1.3840(6) 0.4226(5) 0.059(2) Uani 1 1 d .
H6A H 0.1196 1.3615 0.3913 0.071 Uiso 1 1 calc R
H6B H 0.2457 1.4208 0.3846 0.071 Uiso 1 1 calc R
C41 C 0.9848(9) 0.1180(5) -0.0967(5) 0.0545(19) Uani 1 1 d .
H41 H 1.0263 0.0931 -0.1364 0.065 Uiso 1 1 calc R
C27 C 0.2085(11) 0.9872(6) 0.0730(5) 0.069(3) Uani 1 1 d .
C23 C 0.5139(10) 1.2475(6) -0.0389(5) 0.065(2) Uani 1 1 d .
H23 H 0.5634 1.2926 -0.0834 0.078 Uiso 1 1 calc R
C9 C -0.0553(8) 1.4423(6) 0.4708(5) 0.056(2) Uani 1 1 d .
H9 H -0.0949 1.4030 0.4509 0.068 Uiso 1 1 calc R
C8 C 0.1351(7) 1.5030(6) 0.4927(6) 0.063(2) Uani 1 1 d .
H8 H 0.2282 1.5060 0.4882 0.075 Uiso 1 1 calc R
C52 C 0.8767(7) -0.0055(5) 0.4793(5) 0.0504(18) Uani 1 1 d .
H52 H 0.7935 -0.0109 0.4655 0.061 Uiso 1 1 calc R
O10 O 0.3359(6) 0.9491(5) 0.3656(4) 0.0739(18) Uani 1 1 d .
O12 O 0.6670(11) 0.7178(7) 0.3266(8) 0.166(5) Uani 1 1 d .
O11 O 0.5194(13) 0.8903(9) 0.2316(10) 0.183(6) Uani 1 1 d .
H5A H 0.380(7) 1.359(5) 0.192(4) 0.02(2) Uiso 1 1 d .
H11A H 0.610(6) 0.918(4) 0.177(4) 0.020(15) Uiso 1 1 d .
H10A H 0.389(8) 0.914(6) 0.334(5) 0.05(2) Uiso 1 1 d .

loop_
_atom_site_aniso_label
_atom_site_aniso_U_11
_atom_site_aniso_U_22
_atom_site_aniso_U_33
_atom_site_aniso_U_23
_atom_site_aniso_U_13
_atom_site_aniso_U_12
Co1 0.0168(3) 0.0238(4) 0.0318(4) -0.0105(3) -0.0066(3) 0.0017(3)
Co2 0.0204(4) 0.0269(4) 0.0373(4) -0.0130(3) -0.0073(3) 0.0031(3)
O13 0.036(2) 0.032(2) 0.076(3) -0.029(2) -0.012(2) 0.0036(19)
O2 0.0185(19) 0.042(2) 0.054(3) -0.019(2) -0.0089(18) 0.0023(17)
O3 0.0223(19) 0.037(2) 0.035(2) -0.0100(18) -0.0088(17) -0.0011(16)
O14 0.027(2) 0.030(2) 0.061(3) -0.019(2) -0.013(2) 0.0049(17)
O7 0.0186(19) 0.035(2) 0.051(3) -0.016(2) -0.0062(18) 0.0067(16)
O1 0.021(2) 0.033(2) 0.055(3) -0.012(2) -0.0079(18) 0.0036(17)
O5 0.045(3) 0.024(2) 0.052(3) -0.014(2) -0.017(2) 0.0033(19)
O8 0.023(2) 0.044(3) 0.054(3) -0.019(2) -0.0126(19) 0.0009(18)
O6 0.033(2) 0.041(3) 0.085(4) -0.035(3) -0.009(2) 0.007(2)
N1 0.025(2) 0.031(3) 0.036(3) -0.013(2) -0.008(2) 0.0006(19)
C18 0.020(3) 0.032(3) 0.028(3) -0.008(2) -0.007(2) 0.001(2)
N5 0.033(3) 0.031(3) 0.038(3) -0.014(2) -0.008(2) 0.003(2)
O9 0.029(2) 0.048(3) 0.064(3) -0.034(2) -0.009(2) -0.0035(19)
O4 0.037(3) 0.031(2) 0.083(4) -0.012(2) -0.029(2) 0.0018(19)
N3 0.036(3) 0.033(3) 0.034(3) -0.014(2) -0.009(2) 0.003(2)
N7 0.031(3) 0.032(3) 0.032(3) -0.008(2) -0.004(2) 0.002(2)
C32 0.022(3) 0.042(3) 0.034(3) -0.018(3) -0.004(2) -0.001(2)
N6 0.038(3) 0.041(3) 0.051(3) -0.027(3) -0.009(2) 0.003(2)
C21 0.025(3) 0.029(3) 0.033(3) -0.008(2) -0.009(2) 0.006(2)
C10 0.021(3) 0.038(3) 0.038(3) -0.020(3) -0.003(2) -0.004(2)
C17 0.016(2) 0.030(3) 0.033(3) -0.007(2) -0.006(2) 0.003(2)
N8 0.052(3) 0.037(3) 0.033(3) -0.008(2) -0.008(2) 0.014(3)
C29 0.016(2) 0.038(3) 0.030(3) -0.012(2) -0.004(2) -0.001(2)
C15 0.024(3) 0.024(3) 0.055(4) -0.014(3) -0.008(3) -0.001(2)
C28 0.019(3) 0.042(3) 0.033(3) -0.022(3) -0.007(2) 0.005(2)
C31 0.023(3) 0.028(3) 0.036(3) -0.012(2) -0.004(2) 0.005(2)
C12 0.020(3) 0.038(3) 0.034(3) -0.018(3) -0.004(2) 0.005(2)
C4 0.032(3) 0.028(3) 0.035(3) -0.011(2) -0.002(2) -0.001(2)
C1 0.038(3) 0.035(3) 0.043(4) -0.015(3) -0.011(3) 0.007(3)
C13 0.025(3) 0.028(3) 0.040(3) -0.018(3) -0.008(2) 0.006(2)
C14 0.040(4) 0.034(3) 0.055(4) -0.019(3) -0.015(3) 0.009(3)
C16 0.016(3) 0.027(3) 0.049(4) -0.006(3) -0.013(2) -0.002(2)
C48 0.037(3) 0.034(3) 0.036(3) -0.016(3) -0.003(3) 0.006(3)
C5 0.035(3) 0.028(3) 0.034(3) -0.009(2) -0.010(3) 0.010(2)
C11 0.020(3) 0.033(3) 0.034(3) -0.019(2) -0.003(2) -0.002(2)
C19 0.022(3) 0.033(3) 0.032(3) -0.010(2) -0.009(2) -0.004(2)
C49 0.034(3) 0.034(3) 0.039(3) -0.011(3) -0.008(3) -0.001(2)
C36 0.034(3) 0.029(3) 0.034(3) -0.013(2) -0.005(2) 0.000(2)
C20 0.022(3) 0.034(3) 0.046(4) -0.017(3) -0.009(2) 0.004(2)
C2 0.051(4) 0.036(3) 0.044(4) -0.009(3) -0.023(3) 0.006(3)
C51 0.037(3) 0.037(3) 0.037(3) -0.016(3) -0.001(3) 0.009(3)
N2 0.049(3) 0.042(3) 0.035(3) -0.015(2) -0.004(2) 0.015(3)
C37 0.037(3) 0.034(3) 0.036(3) -0.014(3) -0.014(3) 0.005(3)
C26 0.043(4) 0.035(3) 0.038(3) -0.013(3) -0.007(3) -0.004(3)
C33 0.037(4) 0.049(4) 0.054(4) -0.019(3) -0.015(3) 0.009(3)
C30 0.017(3) 0.037(3) 0.041(3) -0.020(3) -0.006(2) 0.002(2)
C3 0.046(4) 0.038(3) 0.030(3) -0.011(3) -0.011(3) 0.005(3)
C45 0.040(4) 0.032(3) 0.049(4) -0.016(3) -0.003(3) 0.008(3)
C46 0.041(4) 0.040(4) 0.048(4) -0.022(3) 0.003(3) 0.002(3)
C7 0.046(4) 0.040(4) 0.039(4) -0.015(3) -0.006(3) 0.013(3)
C47 0.045(4) 0.039(3) 0.033(3) -0.013(3) -0.004(3) 0.001(3)
C24 0.092(7) 0.067(5) 0.034(4) -0.018(4) -0.007(4) -0.013(5)
C38 0.041(4) 0.050(4) 0.051(4) -0.028(3) 0.001(3) -0.003(3)
C25 0.056(4) 0.049(4) 0.038(4) -0.021(3) -0.011(3) 0.003(3)
C53 0.044(4) 0.037(4) 0.065(5) -0.016(3) -0.008(3) -0.006(3)
C39 0.048(4) 0.030(3) 0.034(3) -0.014(3) -0.008(3) 0.005(3)
C44 0.051(4) 0.050(4) 0.049(4) -0.030(3) 0.003(3) -0.001(3)
C35 0.055(4) 0.049(4) 0.044(4) -0.023(3) -0.019(3) 0.008(3)
C22 0.049(4) 0.040(4) 0.050(4) -0.018(3) -0.003(3) -0.006(3)
N4 0.082(5) 0.061(4) 0.046(4) -0.029(3) -0.007(3) -0.020(4)
C50 0.061(5) 0.045(4) 0.035(4) -0.014(3) -0.004(3) 0.015(3)
C42 0.062(5) 0.046(4) 0.046(4) -0.024(3) -0.013(4) -0.003(3)
C43 0.047(4) 0.057(4) 0.059(5) -0.034(4) -0.005(3) -0.006(3)
C40 0.056(4) 0.048(4) 0.048(4) -0.023(3) 0.005(3) -0.001(3)
C34 0.059(5) 0.056(4) 0.044(4) -0.012(3) -0.028(4) 0.010(4)
C6 0.073(5) 0.062(5) 0.045(4) -0.023(4) -0.017(4) 0.034(4)
C41 0.072(5) 0.053(4) 0.046(4) -0.030(4) -0.004(4) 0.001(4)
C27 0.106(7) 0.066(5) 0.049(5) -0.036(4) -0.003(5) -0.025(5)
C23 0.089(6) 0.056(5) 0.038(4) -0.002(4) 0.000(4) -0.016(4)
C9 0.045(4) 0.061(5) 0.083(6) -0.046(5) -0.018(4) 0.007(4)
C8 0.028(3) 0.087(6) 0.094(7) -0.058(5) -0.010(4) 0.008(4)
C52 0.035(4) 0.049(4) 0.072(5) -0.022(4) -0.018(3) 0.001(3)
O10 0.057(4) 0.085(5) 0.063(4) 0.000(3) -0.016(3) -0.004(3)
O12 0.144(9) 0.139(8) 0.221(12) -0.118(9) 0.073(8) -0.028(7)
O11 0.150(10) 0.180(12) 0.297(18) -0.162(13) -0.084(11) 0.028(9)

loop_
_atom_type_symbol
_atom_type_description
_atom_type_scat_dispersion_real
_atom_type_scat_dispersion_imag
_atom_type_scat_source
C C 0.0033 0.0016 'International Tables Vol C Tables 4.2.6.8 and 6.1.1.4'
H H 0.0000 0.0000 'International Tables Vol C Tables 4.2.6.8 and 6.1.1.4'
N N 0.0061 0.0033 'International Tables Vol C Tables 4.2.6.8 and 6.1.1.4'
O O 0.0106 0.0060 'International Tables Vol C Tables 4.2.6.8 and 6.1.1.4'
Co Co 0.3494 0.9721 'International Tables Vol C Tables 4.2.6.8 and 6.1.1.4'

loop_
_geom_angle_atom_site_label_1
_geom_angle_atom_site_label_2
_geom_angle_atom_site_label_3
_geom_angle
_geom_angle_site_symmetry_1
_geom_angle_site_symmetry_3
O3 Co1 O5 97.16(18) . .
O3 Co1 O1 158.52(16) . .
O5 Co1 O1 104.32(18) . .
O3 Co1 N3 88.72(18) . .
O5 Co1 N3 86.4(2) . .
O1 Co1 N3 93.08(19) . .
O3 Co1 N1 87.58(17) . .
O5 Co1 N1 95.4(2) . .
O1 Co1 N1 89.89(18) . .
N3 Co1 N1 176.07(19) . .
O3 Co1 O2 98.14(16) . .
O5 Co1 O2 163.16(18) . .
O1 Co1 O2 60.63(15) . .
N3 Co1 O2 86.97(18) . .
N1 Co1 O2 92.27(17) . .
O7 Co2 O8 96.15(17) . .
O7 Co2 N5 112.20(19) . .
O8 Co2 N5 117.07(19) . .
O7 Co2 N7 100.35(19) . .
O8 Co2 N7 104.97(19) . .
N5 Co2 N7 121.9(2) . .
C15 O13 C14 115.1(5) . .
C28 O2 Co1 86.1(3) . .
C10 O3 Co1 124.9(4) . .
C13 O14 C14 118.6(5) . .
C21 O7 Co2 113.0(4) . .
C28 O1 Co1 92.3(3) . .
C32 O8 Co2 99.1(4) . .
C1 N1 C5 117.8(5) . .
C1 N1 Co1 122.7(4) . .
C5 N1 Co1 119.2(4) . .
C19 C18 C17 119.7(5) . .
C33 N5 C37 118.5(6) . .
C33 N5 Co2 119.7(4) . .
C37 N5 Co2 121.8(4) . .
C22 N3 C26 118.2(6) . .
C22 N3 Co1 119.9(4) . .
C26 N3 Co1 121.9(4) . .
C48 N7 C45 118.5(5) . .
C48 N7 Co2 121.7(4) . .
C45 N7 Co2 119.2(4) . .
O9 C32 O8 121.5(5) . .
O9 C32 C19 119.4(5) . 1_655
O8 C32 C19 119.1(5) . 1_655
C36 N6 C38 124.0(6) . .
O6 C21 O7 123.0(5) . .
O6 C21 C17 120.5(5) . .
O7 C21 C17 116.5(5) . .
O4 C10 O3 125.8(5) . .
O4 C10 C11 118.4(5) . .
O3 C10 C11 115.8(5) . .
C16 C17 C18 119.8(5) . .
C16 C17 C21 120.9(5) . .
C18 C17 C21 119.3(5) . .
C49 N8 C50 120.4(5) . .
C30 C29 C31 120.2(5) . .
C30 C29 C28 120.1(5) . .
C31 C29 C28 119.6(5) . .
O13 C15 C20 123.7(5) . .
O13 C15 C16 116.9(5) . .
C20 C15 C16 119.4(5) . .
O1 C28 O2 120.7(5) . .
O1 C28 C29 118.9(5) . .
O2 C28 C29 120.4(5) . .
C29 C31 C11 119.7(5) . 1_655
C13 C12 C11 119.4(5) . .
N2 C4 C5 122.1(5) . .
N2 C4 C3 120.8(6) . .
C5 C4 C3 117.1(5) . .
N1 C1 C2 122.4(6) . .
O14 C13 C12 124.7(5) . .
O14 C13 C30 115.1(5) . 1_455
C12 C13 C30 120.2(5) . 1_455
O14 C14 O13 112.8(6) . .
C17 C16 C15 120.6(5) . .
N7 C48 C49 123.5(6) . .
N1 C5 C4 123.5(5) . .
C31 C11 C12 120.4(5) 1_455 .
C31 C11 C10 119.1(5) 1_455 .
C12 C11 C10 120.5(5) . .
C18 C19 C20 121.3(5) . .
C18 C19 C32 119.2(5) . 1_455
C20 C19 C32 119.6(5) . 1_455
N8 C49 C47 120.9(6) . .
N8 C49 C48 122.5(6) . .
C47 C49 C48 116.6(6) . .
N6 C36 C35 125.6(6) . .
N6 C36 C37 117.8(5) . .
C35 C36 C37 116.6(6) . .
C19 C20 C15 119.2(5) . .
C3 C2 C1 119.6(6) . .
C53 C51 C52 117.7(6) . .
C53 C51 C50 121.7(6) . .
C52 C51 C50 120.6(6) . .
C4 N2 C6 120.0(5) . .
N5 C37 C36 124.3(6) . .
N3 C26 C25 124.1(6) . .
N5 C33 C34 121.5(6) . .
C29 C30 C13 120.1(5) . 1_655
C2 C3 C4 119.6(6) . .
N7 C45 C46 121.6(6) . .
C45 C46 C47 120.6(6) . .
C8 C7 C9 117.4(6) . .
C8 C7 C6 121.3(7) . .
C9 C7 C6 121.4(7) . .
C46 C47 C49 119.2(6) . .
C23 C24 C25 118.1(7) . .
N6 C38 C39 116.3(6) . .
C26 C25 N4 122.4(7) . .
C26 C25 C24 117.0(7) . .
N4 C25 C24 120.5(6) . .
C51 C53 C52 122.0(6) . 2_756
C40 C39 C44 117.3(6) . .
C40 C39 C38 119.9(6) . .
C44 C39 C38 122.8(6) . .
C43 C44 C39 121.0(6) . .
C34 C35 C36 119.3(6) . .
N3 C22 C23 121.5(7) . .
C25 N4 C27 119.7(6) . .
N8 C50 C51 110.4(5) . .
C41 C42 C43 117.6(7) . .
C41 C42 C27 119.2(7) . 2_665
C43 C42 C27 123.0(7) . 2_665
C44 C43 C42 120.8(7) . .
C41 C40 C39 121.2(7) . .
C35 C34 C33 119.8(6) . .
N2 C6 C7 111.6(6) . .
C42 C41 C40 121.9(7) . .
N4 C27 C42 113.5(6) . 2_665
C24 C23 C22 121.1(7) . .
C8 C9 C7 121.1(7) 2_586 .
C7 C8 C9 121.5(7) . 2_586
C51 C52 C53 120.3(6) . 2_756

loop_
_geom_bond_atom_site_label_1
_geom_bond_atom_site_label_2
_geom_bond_distance
_geom_bond_site_symmetry_2
Co1 O3 2.046(4) .
Co1 O5 2.083(5) .
Co1 O1 2.103(4) .
Co1 N3 2.142(5) .
Co1 N1 2.166(5) .
Co1 O2 2.236(4) .
Co2 O7 1.991(4) .
Co2 O8 2.018(4) .
Co2 N5 2.048(5) .
Co2 N7 2.055(5) .
O13 C15 1.382(7) .
O13 C14 1.425(8) .
O2 C28 1.267(7) .
O3 C10 1.257(7) .
O14 C13 1.372(7) .
O14 C14 1.407(7) .
O7 C21 1.278(7) .
O1 C28 1.257(7) .
O8 C32 1.279(7) .
O6 C21 1.221(7) .
N1 C1 1.337(8) .
N1 C5 1.341(7) .
C18 C19 1.377(8) .
C18 C17 1.395(7) .
N5 C33 1.333(8) .
N5 C37 1.335(8) .
O9 C32 1.233(7) .
O4 C10 1.255(7) .
N3 C22 1.317(8) .
N3 C26 1.342(8) .
N7 C48 1.334(8) .
N7 C45 1.341(8) .
C32 C19 1.507(7) 1_655
N6 C36 1.364(8) .
N6 C38 1.437(8) .
C21 C17 1.508(7) .
C10 C11 1.512(7) .
C17 C16 1.373(8) .
N8 C49 1.375(8) .
N8 C50 1.450(8) .
C29 C30 1.379(8) .
C29 C31 1.387(8) .
C29 C28 1.500(7) .
C15 C20 1.397(8) .
C15 C16 1.399(8) .
C31 C11 1.389(7) 1_655
C12 C13 1.384(8) .
C12 C11 1.393(8) .
C4 N2 1.382(8) .
C4 C5 1.392(8) .
C4 C3 1.398(8) .
C1 C2 1.382(9) .
C13 C30 1.392(7) 1_455
C48 C49 1.401(9) .
C11 C31 1.389(7) 1_455
C19 C20 1.382(8) .
C19 C32 1.507(7) 1_455
C49 C47 1.394(9) .
C36 C35 1.398(9) .
C36 C37 1.400(8) .
C2 C3 1.358(9) .
C51 C53 1.370(9) .
C51 C52 1.370(9) .
C51 C50 1.497(9) .
N2 C6 1.446(9) .
C26 C25 1.380(9) .
C33 C34 1.399(10) .
C30 C13 1.392(7) 1_655
C45 C46 1.363(10) .
C46 C47 1.371(9) .
C7 C8 1.357(10) .
C7 C9 1.367(10) .
C7 C6 1.513(9) .
C24 C23 1.367(11) .
C24 C25 1.400(10) .
C38 C39 1.514(9) .
C25 N4 1.383(9) .
C53 C52 1.389(10) 2_756
C39 C40 1.381(9) .
C39 C44 1.394(10) .
C44 C43 1.380(9) .
C35 C34 1.382(10) .
C22 C23 1.375(11) .
N4 C27 1.439(11) .
C42 C41 1.365(11) .
C42 C43 1.394(10) .
C42 C27 1.514(10) 2_665
C40 C41 1.374(10) .
C27 C42 1.514(10) 2_665
C9 C8 1.365(10) 2_586
C8 C9 1.365(10) 2_586
C52 C53 1.389(10) 2_756
